data_7022059
loop_
_publ_author_name
'Chen, Quan-Liang'
'Chen, Hong-Bin'
'Cao, Ze-Xing'
'Zhou, Zhao-Hui'

_publ_section_title
;
 Synthesis, spectral, and structural characterizations of imidazole
 oxalato molybdenum(IV/V/VI) complexes.
;
_journal_issue 5
_journal_name_full 'Dalton transactions (Cambridge, England : 2003)'
_journal_page_first 1627
_journal_page_last 1636
_journal_paper_doi 10.1039/c2dt31566a
_journal_volume 42
_journal_year 2013
_chemical_formula_sum 'C14 H30 Mo4 N4 Na2 O34'
_chemical_formula_weight 1228.16
_chemical_name_systematic
;
?
;
_space_group_IT_number 2
_symmetry_space_group_name_Hall '-P 1'
_symmetry_space_group_name_H-M 'P -1'
_atom_sites_solution_hydrogens geom
_atom_sites_solution_primary direct
_atom_sites_solution_secondary difmap
_audit_creation_method SHELXL-97
_cell_angle_alpha 100.703(3)
_cell_angle_beta 100.708(2)
_cell_angle_gamma 102.734(3)
_cell_formula_units_Z 1
_cell_length_a 8.6765(2)
_cell_length_b 9.5675(3)
_cell_length_c 11.8913(4)
_cell_measurement_temperature 446(2)
_cell_volume 919.24(5)
_computing_structure_refinement 'SHELXL-97 (Sheldrick, 1997)'
_computing_structure_solution 'SHELXS-97 (Sheldrick, 1990)'
_diffrn_ambient_temperature 446(2)
_diffrn_measured_fraction_theta_full 0.975
_diffrn_measured_fraction_theta_max 0.975
_diffrn_radiation_monochromator graphite
_diffrn_radiation_source 'fine-focus sealed tube'
_diffrn_radiation_type MoK\a
_diffrn_radiation_wavelength 0.71073
_diffrn_reflns_av_R_equivalents 0.0323
_diffrn_reflns_av_sigmaI/netI 0.0555
_diffrn_reflns_limit_h_max 11
_diffrn_reflns_limit_h_min -11
_diffrn_reflns_limit_k_max 12
_diffrn_reflns_limit_k_min -12
_diffrn_reflns_limit_l_max 15
_diffrn_reflns_limit_l_min -15
_diffrn_reflns_number 7001
_diffrn_reflns_theta_full 27.00
_diffrn_reflns_theta_max 27.00
_diffrn_reflns_theta_min 2.69
_exptl_absorpt_coefficient_mu 1.479
_exptl_absorpt_correction_T_max 0.9297
_exptl_absorpt_correction_T_min 0.6653
_exptl_absorpt_correction_type multi-scan
_exptl_absorpt_process_details sadabs
_exptl_crystal_density_diffrn 2.219
_exptl_crystal_density_method 'not measured'
_exptl_crystal_F_000 604
_exptl_crystal_size_max 0.30
_exptl_crystal_size_mid 0.10
_exptl_crystal_size_min 0.05
_refine_diff_density_max 0.829
_refine_diff_density_min -0.743
_refine_diff_density_rms 0.127
_refine_ls_extinction_method none
_refine_ls_goodness_of_fit_ref 1.029
_refine_ls_hydrogen_treatment mixed
_refine_ls_matrix_type full
_refine_ls_number_parameters 292
_refine_ls_number_reflns 3919
_refine_ls_number_restraints 13
_refine_ls_restrained_S_all 1.028
_refine_ls_R_factor_all 0.0450
_refine_ls_R_factor_gt 0.0340
_refine_ls_shift/su_max 0.003
_refine_ls_shift/su_mean 0.000
_refine_ls_structure_factor_coef Fsqd
_refine_ls_weighting_details 'calc w=1/[\s^2^(Fo^2^)+(0.0268P)^2^+0.0000P] where P=(Fo^2^+2Fc^2^)/3'
_refine_ls_weighting_scheme calc
_refine_ls_wR_factor_gt 0.0677
_refine_ls_wR_factor_ref 0.0721
_reflns_number_gt 3304
_reflns_number_total 3919
_reflns_threshold_expression >2sigma(I)
_cod_data_source_file c2dt31566a.txt
_cod_data_source_block sad1
_cod_original_sg_symbol_H-M P-1
_cod_database_code 7022059

loop_
_symmetry_equiv_pos_as_xyz
'x, y, z'
'-x, -y, -z'

loop_
_atom_site_label
_atom_site_type_symbol
_atom_site_fract_x
_atom_site_fract_y
_atom_site_fract_z
_atom_site_U_iso_or_equiv
_atom_site_adp_type
_atom_site_occupancy
_atom_site_symmetry_multiplicity
_atom_site_calc_flag
_atom_site_refinement_flags
Mo1 Mo 0.63292(4) 2.05469(3) -0.26143(3) 0.00947(9) Uani 1 1 d .
Mo2 Mo 0.35440(4) 2.04696(3) -0.21688(3) 0.00938(9) Uani 1 1 d .
Na1 Na -0.17343(18) 1.56890(17) -0.53003(13) 0.0184(4) Uani 1 1 d .
O1 O 0.4210(3) 2.0131(3) -0.3652(2) 0.0127(6) Uani 1 1 d .
O2 O 0.5907(3) 1.8124(3) -0.3014(2) 0.0129(6) Uani 1 1 d .
O3 O 0.1103(3) 1.9944(3) -0.3180(2) 0.0125(6) Uani 1 1 d .
O4 O 0.5524(3) 2.0293(3) -0.1228(2) 0.0126(6) Uani 1 1 d .
O5 O 0.8455(3) 2.0119(3) -0.1725(2) 0.0130(6) Uani 1 1 d .
O6 O 0.9617(3) 1.8424(3) -0.1158(2) 0.0157(6) Uani 1 1 d .
O7 O 0.6739(3) 1.6325(3) -0.2332(2) 0.0225(7) Uani 1 1 d .
O8 O 0.2645(3) 1.8072(3) -0.2592(2) 0.0141(6) Uani 1 1 d .
O9 O -0.1128(3) 1.8154(3) -0.4139(2) 0.0143(6) Uani 1 1 d .
O10 O 0.0628(3) 1.6143(3) -0.3695(2) 0.0156(6) Uani 1 1 d .
O11 O 0.7184(3) 2.2367(3) -0.2338(2) 0.0154(6) Uani 1 1 d .
O12 O 0.3606(3) 2.2276(3) -0.1893(2) 0.0140(6) Uani 1 1 d .
O1W O 0.7270(3) 2.0148(3) -0.4155(2) 0.0121(6) Uani 1 1 d D
H1W1 H 0.788(4) 1.957(3) -0.422(3) 0.015 Uiso 1 1 d D
H1W2 H 0.663(4) 2.005(4) -0.4808(17) 0.015 Uiso 1 1 d D
O2W O 0.2607(3) 2.0179(3) -0.0670(2) 0.0147(6) Uani 1 1 d D
H2W1 H 0.324(3) 1.997(4) -0.013(2) 0.018 Uiso 1 1 d D
H2W2 H 0.1648(17) 1.965(3) -0.078(3) 0.018 Uiso 1 1 d D
C1 C 0.0302(4) 1.8599(4) -0.3583(3) 0.0120(8) Uani 1 1 d .
C2 C 0.1243(4) 1.7471(4) -0.3278(3) 0.0117(8) Uani 1 1 d .
C3 C 0.8474(4) 1.8795(4) -0.1674(3) 0.0124(8) Uani 1 1 d .
C4 C 0.6898(4) 1.7610(4) -0.2397(3) 0.0138(8) Uani 1 1 d .
C5 C 0.2342(5) 1.5524(5) -0.1101(4) 0.0261(10) Uani 1 1 d .
H5A H 0.2729 1.6228 -0.1497 0.031 Uiso 1 1 calc R
C6 C 0.2926(5) 1.5509(5) 0.0020(4) 0.0253(10) Uani 1 1 d .
H6A H 0.3803 1.6207 0.0552 0.030 Uiso 1 1 calc R
C7 C 0.0887(5) 1.3552(5) -0.0725(4) 0.0259(10) Uani 1 1 d .
H7A H 0.0116 1.2668 -0.0814 0.031 Uiso 1 1 calc R
N1 N 0.2004(4) 1.4285(4) 0.0239(3) 0.0220(8) Uani 1 1 d .
H1A H 0.2131 1.4032 0.0901 0.026 Uiso 1 1 calc R
N2 N 0.1061(4) 1.4297(4) -0.1545(3) 0.0238(8) Uani 1 1 d .
H2A H 0.0460 1.4048 -0.2250 0.029 Uiso 1 1 calc R
O3W O -0.3415(3) 1.3550(3) -0.4898(2) 0.0237(7) Uani 1 1 d D
O4W O 0.0437(3) 1.7028(3) -0.6117(3) 0.0222(7) Uani 1 1 d D
O5W O -0.4123(4) 1.5953(3) -0.6416(2) 0.0245(7) Uani 1 1 d .
H3W1 H -0.403(4) 1.364(5) -0.442(2) 0.029 Uiso 1 1 d D
H3W2 H -0.399(4) 1.306(4) -0.5569(16) 0.029 Uiso 1 1 d D
H4W1 H 0.069(4) 1.7941(15) -0.608(4) 0.029 Uiso 1 1 d D
H4W2 H 0.128(3) 1.674(4) -0.594(4) 0.029 Uiso 1 1 d D
H5W1 H -0.399(5) 1.647(4) -0.684(4) 0.029 Uiso 1 1 d D
H5W2 H -0.496(5) 1.509(4) -0.687(4) 0.029 Uiso 1 1 d D

loop_
_atom_site_aniso_label
_atom_site_aniso_U_11
_atom_site_aniso_U_22
_atom_site_aniso_U_33
_atom_site_aniso_U_23
_atom_site_aniso_U_13
_atom_site_aniso_U_12
Mo1 0.00798(16) 0.01007(18) 0.00913(16) 0.00178(13) 0.00080(13) 0.00132(13)
Mo2 0.00767(16) 0.00945(18) 0.00963(16) 0.00187(13) 0.00036(13) 0.00116(13)
Na1 0.0137(8) 0.0160(9) 0.0207(8) -0.0003(7) -0.0004(7) 0.0018(6)
O1 0.0094(13) 0.0149(14) 0.0138(13) 0.0049(11) 0.0024(11) 0.0019(11)
O2 0.0114(13) 0.0114(14) 0.0134(13) 0.0021(11) -0.0013(11) 0.0022(11)
O3 0.0094(13) 0.0103(14) 0.0160(13) 0.0022(11) -0.0008(11) 0.0029(11)
O4 0.0116(13) 0.0187(15) 0.0080(12) 0.0043(11) 0.0024(10) 0.0036(11)
O5 0.0104(13) 0.0107(14) 0.0158(13) 0.0023(11) 0.0011(11) 0.0007(11)
O6 0.0098(13) 0.0190(15) 0.0171(14) 0.0063(12) -0.0010(11) 0.0032(11)
O7 0.0213(15) 0.0136(15) 0.0255(15) 0.0066(13) -0.0074(13) -0.0005(12)
O8 0.0114(13) 0.0118(14) 0.0169(13) 0.0029(11) -0.0002(11) 0.0021(11)
O9 0.0097(13) 0.0145(15) 0.0154(13) -0.0002(11) -0.0012(11) 0.0031(11)
O10 0.0142(13) 0.0116(14) 0.0176(14) 0.0013(11) -0.0008(12) 0.0018(11)
O11 0.0129(13) 0.0145(15) 0.0157(13) 0.0006(11) 0.0028(11) 0.0001(11)
O12 0.0145(13) 0.0089(14) 0.0167(13) 0.0015(11) 0.0013(11) 0.0023(11)
O1W 0.0137(14) 0.0148(14) 0.0087(12) 0.0033(11) 0.0008(11) 0.0065(11)
O2W 0.0095(13) 0.0195(16) 0.0135(13) 0.0059(12) -0.0003(11) 0.0015(12)
C1 0.0116(19) 0.017(2) 0.0083(17) 0.0004(15) 0.0044(15) 0.0067(16)
C2 0.0082(18) 0.014(2) 0.0123(18) 0.0009(15) 0.0028(15) 0.0034(15)
C3 0.0109(18) 0.017(2) 0.0082(17) 0.0011(15) 0.0031(15) 0.0031(16)
C4 0.0135(19) 0.015(2) 0.0131(18) 0.0040(16) 0.0058(16) 0.0025(16)
C5 0.035(3) 0.019(2) 0.026(2) 0.0111(19) 0.006(2) 0.006(2)
C6 0.029(2) 0.017(2) 0.024(2) 0.0036(19) -0.001(2) 0.0017(19)
C7 0.022(2) 0.024(2) 0.026(2) 0.004(2) 0.0011(19) 0.0016(19)
N1 0.029(2) 0.019(2) 0.0177(17) 0.0081(15) 0.0010(16) 0.0048(16)
N2 0.0241(19) 0.028(2) 0.0160(17) 0.0034(16) -0.0018(15) 0.0077(17)
O3W 0.0207(15) 0.0275(18) 0.0170(14) 0.0014(13) 0.0035(13) -0.0014(13)
O4W 0.0251(16) 0.0159(16) 0.0225(15) 0.0038(13) 0.0050(13) 0.0000(13)
O5W 0.0227(16) 0.0207(17) 0.0245(17) 0.0092(13) -0.0030(14) -0.0016(14)

loop_
_atom_type_symbol
_atom_type_description
_atom_type_scat_dispersion_real
_atom_type_scat_dispersion_imag
_atom_type_scat_source
C C 0.0033 0.0016 'International Tables Vol C Tables 4.2.6.8 and 6.1.1.4'
H H 0.0000 0.0000 'International Tables Vol C Tables 4.2.6.8 and 6.1.1.4'
N N 0.0061 0.0033 'International Tables Vol C Tables 4.2.6.8 and 6.1.1.4'
O O 0.0106 0.0060 'International Tables Vol C Tables 4.2.6.8 and 6.1.1.4'
Na Na 0.0362 0.0249 'International Tables Vol C Tables 4.2.6.8 and 6.1.1.4'
Mo Mo -1.6832 0.6857 'International Tables Vol C Tables 4.2.6.8 and 6.1.1.4'

loop_
_geom_angle_atom_site_label_1
_geom_angle_atom_site_label_2
_geom_angle_atom_site_label_3
_geom_angle
_geom_angle_site_symmetry_1
_geom_angle_site_symmetry_3
O11 Mo1 O1 107.76(11) . .
O11 Mo1 O4 104.11(12) . .
O1 Mo1 O4 95.25(10) . .
O11 Mo1 O5 93.45(11) . .
O1 Mo1 O5 157.88(10) . .
O4 Mo1 O5 85.31(10) . .
O11 Mo1 O1W 91.49(12) . .
O1 Mo1 O1W 87.70(10) . .
O4 Mo1 O1W 162.31(10) . .
O5 Mo1 O1W 85.48(10) . .
O11 Mo1 O2 163.73(11) . .
O1 Mo1 O2 84.61(10) . .
O4 Mo1 O2 84.70(10) . .
O5 Mo1 O2 73.40(9) . .
O1W Mo1 O2 78.21(10) . .
O11 Mo1 Mo2 102.11(9) . .
O1 Mo1 Mo2 49.08(8) . .
O4 Mo1 Mo2 48.40(7) . .
O5 Mo1 Mo2 133.37(7) . .
O1W Mo1 Mo2 136.76(7) . .
O2 Mo1 Mo2 93.97(7) . .
O12 Mo2 O4 106.99(11) . .
O12 Mo2 O1 103.30(12) . .
O4 Mo2 O1 94.98(10) . .
O12 Mo2 O2W 92.40(12) . .
O4 Mo2 O2W 83.96(10) . .
O1 Mo2 O2W 163.82(11) . .
O12 Mo2 O3 90.11(10) . .
O4 Mo2 O3 161.51(10) . .
O1 Mo2 O3 87.65(10) . .
O2W Mo2 O3 88.45(10) . .
O12 Mo2 O8 161.87(11) . .
O4 Mo2 O8 88.54(10) . .
O1 Mo2 O8 84.12(10) . .
O2W Mo2 O8 79.72(10) . .
O3 Mo2 O8 73.50(9) . .
O12 Mo2 Mo1 100.87(9) . .
O4 Mo2 Mo1 48.84(8) . .
O1 Mo2 Mo1 48.36(7) . .
O2W Mo2 Mo1 132.80(7) . .
O3 Mo2 Mo1 135.96(7) . .
O8 Mo2 Mo1 96.40(7) . .
O5W Na1 O9 91.03(11) . .
O5W Na1 O10 114.12(11) . 2_584
O9 Na1 O10 145.15(11) . 2_584
O5W Na1 O3W 86.80(11) . .
O9 Na1 O3W 124.72(12) . .
O10 Na1 O3W 82.35(11) 2_584 .
O5W Na1 O10 160.24(12) . .
O9 Na1 O10 70.22(9) . .
O10 Na1 O10 85.51(10) 2_584 .
O3W Na1 O10 98.62(11) . .
O5W Na1 O4W 103.52(12) . .
O9 Na1 O4W 77.87(10) . .
O10 Na1 O4W 73.17(10) 2_584 .
O3W Na1 O4W 155.51(12) . .
O10 Na1 O4W 79.22(10) . .
O5W Na1 C1 111.98(12) . .
O9 Na1 C1 21.87(8) . .
O10 Na1 C1 124.77(10) 2_584 .
O3W Na1 C1 129.07(12) . .
O10 Na1 C1 50.38(9) . .
O4W Na1 C1 67.91(10) . .
O5W Na1 C2 140.86(12) . .
O9 Na1 C2 49.90(9) . .
O10 Na1 C2 101.11(10) 2_584 .
O3W Na1 C2 115.35(11) . .
O10 Na1 C2 21.67(9) . .
O4W Na1 C2 70.02(10) . .
C1 Na1 C2 29.01(9) . .
O5W Na1 Na1 156.95(11) . 2_584
O9 Na1 Na1 109.03(9) . 2_584
O10 Na1 Na1 42.91(6) 2_584 2_584
O3W Na1 Na1 90.68(9) . 2_584
O10 Na1 Na1 42.60(7) . 2_584
O4W Na1 Na1 71.07(9) . 2_584
C1 Na1 Na1 87.23(8) . 2_584
C2 Na1 Na1 59.75(8) . 2_584
Mo1 O1 Mo2 82.56(9) . .
C4 O2 Mo1 117.0(2) . .
C1 O3 Mo2 119.6(2) . .
Mo2 O4 Mo1 82.75(9) . .
C3 O5 Mo1 120.1(2) . .
C2 O8 Mo2 118.6(2) . .
C1 O9 Na1 111.8(2) . .
C2 O10 Na1 129.8(2) . 2_584
C2 O10 Na1 111.6(2) . .
Na1 O10 Na1 94.49(10) 2_584 .
O9 C1 O3 125.8(3) . .
O9 C1 C2 119.3(3) . .
O3 C1 C2 114.8(3) . .
O9 C1 Na1 46.33(18) . .
O3 C1 Na1 161.4(3) . .
C2 C1 Na1 76.47(19) . .
O10 C2 O8 126.7(3) . .
O10 C2 C1 120.1(3) . .
O8 C2 C1 113.1(3) . .
O10 C2 Na1 46.71(17) . .
O8 C2 Na1 167.2(3) . .
C1 C2 Na1 74.52(19) . .
O6 C3 O5 125.7(3) . .
O6 C3 C4 120.1(3) . .
O5 C3 C4 114.1(3) . .
O7 C4 O2 127.3(3) . .
O7 C4 C3 119.3(3) . .
O2 C4 C3 113.4(3) . .
C6 C5 N2 106.1(4) . .
C5 C6 N1 107.6(4) . .
N1 C7 N2 107.7(4) . .
C7 N1 C6 109.0(4) . .
C7 N2 C5 109.6(3) . .

loop_
_geom_bond_atom_site_label_1
_geom_bond_atom_site_label_2
_geom_bond_distance
_geom_bond_site_symmetry_2
Mo1 O11 1.679(3) .
Mo1 O1 1.927(2) .
Mo1 O4 1.941(3) .
Mo1 O5 2.111(2) .
Mo1 O1W 2.145(3) .
Mo1 O2 2.210(2) .
Mo1 Mo2 2.5568(4) .
Mo2 O12 1.685(2) .
Mo2 O4 1.928(2) .
Mo2 O1 1.948(3) .
Mo2 O2W 2.130(3) .
Mo2 O3 2.132(2) .
Mo2 O8 2.182(3) .
Na1 O5W 2.336(3) .
Na1 O9 2.391(3) .
Na1 O10 2.411(3) 2_584
Na1 O3W 2.419(3) .
Na1 O10 2.425(3) .
Na1 O4W 2.492(3) .
Na1 C1 3.070(4) .
Na1 C2 3.097(4) .
Na1 Na1 3.550(3) 2_584
O2 C4 1.268(4) .
O3 C1 1.274(4) .
O5 C3 1.283(4) .
O6 C3 1.223(4) .
O7 C4 1.225(4) .
O8 C2 1.275(4) .
O9 C1 1.232(4) .
O10 C2 1.230(4) .
O10 Na1 2.411(3) 2_584
C1 C2 1.545(5) .
C3 C4 1.553(5) .
C5 C6 1.339(6) .
C5 N2 1.367(5) .
C6 N1 1.363(5) .
C7 N1 1.317(5) .
C7 N2 1.321(5) .
